data_4318409
loop_
_publ_author_name
'David Esteban'
'Fernando Avecilla'
'Carlos Platas-Iglesias'
'Jose Mah\'ia'
'Andr\'es de Blas'
'Teresa Rodr\'iguez-Blas'

_publ_section_title
;
 Lead(II) Complexes with Macrocyclic Receptors Derived from
 4,13-Diaza-18-crown-6
;
_journal_name_full 'Inorganic Chemistry'
_journal_page_first 4337
_journal_page_last 4347
_journal_paper_doi 10.1021/ic0255095
_journal_volume 41
_journal_year 2002
_chemical_formula_sum 'C35 H44 Cl2 N4 O13 Pb'
_chemical_formula_weight 1006.83
_chemical_name_systematic
; 
 ? 
;
_space_group_IT_number 14
_symmetry_cell_setting monoclinic
_symmetry_space_group_name_Hall '-P 2yn'
_symmetry_space_group_name_H-M 'P 1 21/n 1'
_atom_sites_solution_hydrogens geom
_atom_sites_solution_primary direct
_atom_sites_solution_secondary difmap
_audit_creation_method SHELXL-97
_cell_angle_alpha 90.00
_cell_angle_beta 92.5090(10)
_cell_angle_gamma 90.00
_cell_formula_units_Z 4
_cell_length_a 13.4691(2)
_cell_length_b 17.7452(2)
_cell_length_c 15.8320(2)
_cell_measurement_temperature 173(2)
_cell_volume 3780.41(9)
_computing_cell_refinement 'Siemens SAINT'
_computing_data_collection 'Siemens SMART'
_computing_data_reduction 'Siemens SHELXTL'
_computing_molecular_graphics 'Siemens SHELXTL'
_computing_publication_material 'Siemens SHELXTL'
_computing_structure_refinement 'SHELXL-97 (Sheldrick, 1997)'
_computing_structure_solution 'SHELXS-97 (Sheldrick, 1990)'
_diffrn_ambient_temperature 173(2)
_diffrn_measured_fraction_theta_full 0.986
_diffrn_measured_fraction_theta_max 0.986
_diffrn_measurement_device_type 'CCD area detector'
_diffrn_measurement_method 'phi and omega scans'
_diffrn_radiation_monochromator graphite
_diffrn_radiation_source 'fine-focus sealed tube'
_diffrn_radiation_type MoK\a
_diffrn_radiation_wavelength 0.71073
_diffrn_reflns_av_R_equivalents 0.0355
_diffrn_reflns_av_sigmaI/netI 0.0411
_diffrn_reflns_limit_h_max 10
_diffrn_reflns_limit_h_min -20
_diffrn_reflns_limit_k_max 27
_diffrn_reflns_limit_k_min -26
_diffrn_reflns_limit_l_max 23
_diffrn_reflns_limit_l_min -22
_diffrn_reflns_number 35284
_diffrn_reflns_theta_full 33.14
_diffrn_reflns_theta_max 33.14
_diffrn_reflns_theta_min 2.63
_exptl_absorpt_coefficient_mu 4.675
_exptl_absorpt_correction_T_max 0.3344
_exptl_absorpt_correction_T_min 0.2275
_exptl_absorpt_correction_type multi-scan
_exptl_absorpt_process_details Sadabs
_exptl_crystal_colour yellow
_exptl_crystal_density_diffrn 1.769
_exptl_crystal_density_method 'not measured'
_exptl_crystal_description block
_exptl_crystal_F_000 2008
_exptl_crystal_size_max 0.45
_exptl_crystal_size_mid 0.40
_exptl_crystal_size_min 0.30
_refine_diff_density_max 1.700
_refine_diff_density_min -1.598
_refine_diff_density_rms 0.110
_refine_ls_extinction_method none
_refine_ls_goodness_of_fit_ref 1.022
_refine_ls_hydrogen_treatment mixed
_refine_ls_matrix_type full
_refine_ls_number_parameters 500
_refine_ls_number_reflns 14220
_refine_ls_number_restraints 0
_refine_ls_restrained_S_all 1.022
_refine_ls_R_factor_all 0.0427
_refine_ls_R_factor_gt 0.0277
_refine_ls_shift/su_max 0.005
_refine_ls_shift/su_mean 0.000
_refine_ls_structure_factor_coef Fsqd
_refine_ls_weighting_details 'calc w=1/[\s^2^(Fo^2^)+(0.0208P)^2^+3.5371P] where P=(Fo^2^+2Fc^2^)/3'
_refine_ls_weighting_scheme calc
_refine_ls_wR_factor_gt 0.0592
_refine_ls_wR_factor_ref 0.0653
_reflns_number_gt 11463
_reflns_number_total 14220
_reflns_threshold_expression >2sigma(I)
_cod_data_source_file ic0255095_s2_4.cif
_cod_data_source_block 5b
_cod_depositor_comments
;
The following automatic conversions were performed:

'_symmetry_cell_setting' value 'Monoclinic' changed to 'monoclinic'
according to the built-in table from CIF Core dictionary named
'cif_core.dic' version 2.4.1 from 2010-06-29.

Automatic conversion script
Id: cif_fix_values 1646 2011-03-28 12:23:43Z adriana 
;
_cod_database_code 4318409

loop_
_symmetry_equiv_pos_as_xyz
'x, y, z'
'-x+1/2, y+1/2, -z+1/2'
'-x, -y, -z'
'x-1/2, -y-1/2, z-1/2'

loop_
_atom_site_label
_atom_site_type_symbol
_atom_site_fract_x
_atom_site_fract_y
_atom_site_fract_z
_atom_site_U_iso_or_equiv
_atom_site_adp_type
_atom_site_occupancy
_atom_site_symmetry_multiplicity
_atom_site_calc_flag
_atom_site_refinement_flags
_atom_site_disorder_assembly
_atom_site_disorder_group
Pb1 Pb 0.364489(6) 0.097408(5) 0.702110(5) 0.01844(2) Uani 1 1 d . . .
O1 O 0.41365(14) 0.13882(10) 0.56918(10) 0.0239(3) Uani 1 1 d . . .
O2 O 0.44069(14) 0.03167(10) 0.83454(10) 0.0235(3) Uani 1 1 d . . .
O3 O 0.48372(13) -0.02426(10) 0.67560(11) 0.0233(3) Uani 1 1 d . . .
O4 O 0.23393(14) 0.20176(10) 0.69472(11) 0.0270(4) Uani 1 1 d . . .
O5 O 0.18636(13) 0.07788(10) 0.59002(11) 0.0251(3) Uani 1 1 d . . .
N1 N 0.51674(16) 0.18158(12) 0.72382(12) 0.0221(4) Uani 1 1 d . . .
N2 N 0.31112(16) 0.11970(12) 0.43032(13) 0.0216(4) Uani 1 1 d . . .
N3 N 0.34659(16) 0.17169(12) 0.85035(13) 0.0235(4) Uani 1 1 d . . .
N4 N 0.31487(15) -0.03500(11) 0.53221(12) 0.0207(4) Uani 1 1 d . . .
C1 C 0.51369(18) 0.24926(13) 0.58875(14) 0.0201(4) Uani 1 1 d . . .
C2 C 0.5483(2) 0.31551(14) 0.55277(15) 0.0241(5) Uani 1 1 d . . .
H2B H 0.5945 0.3455 0.5849 0.029 Uiso 1 1 calc R . .
C3 C 0.5182(2) 0.33990(13) 0.47174(15) 0.0236(5) Uani 1 1 d . . .
C4 C 0.45519(18) 0.29393(13) 0.42389(14) 0.0218(4) Uani 1 1 d . . .
H4A H 0.4365 0.3081 0.3676 0.026 Uiso 1 1 calc R . .
C5 C 0.41781(18) 0.22598(13) 0.45707(14) 0.0197(4) Uani 1 1 d . . .
C6 C 0.44646(17) 0.20237(13) 0.54125(13) 0.0190(4) Uani 1 1 d . . .
C7 C 0.5495(2) 0.41567(14) 0.43926(18) 0.0320(6) Uani 1 1 d . . .
H7A H 0.5940 0.4401 0.4816 0.048 Uiso 1 1 calc R . .
H7B H 0.4906 0.4472 0.4283 0.048 Uiso 1 1 calc R . .
H7C H 0.5844 0.4090 0.3867 0.048 Uiso 1 1 calc R . .
C8 C 0.55250(19) 0.23032(14) 0.67293(15) 0.0231(4) Uani 1 1 d . . .
H8A H 0.6104 0.2566 0.6927 0.028 Uiso 1 1 calc R . .
C9 C 0.57416(19) 0.16954(14) 0.80097(14) 0.0232(5) Uani 1 1 d . . .
C10 C 0.6705(2) 0.14183(16) 0.79746(17) 0.0296(5) Uani 1 1 d . . .
H10A H 0.6986 0.1333 0.7443 0.035 Uiso 1 1 calc R . .
C11 C 0.7259(2) 0.12662(18) 0.8718(2) 0.0371(6) Uani 1 1 d . . .
H11A H 0.7909 0.1061 0.8694 0.045 Uiso 1 1 calc R . .
C12 C 0.6864(2) 0.14135(18) 0.94881(19) 0.0396(7) Uani 1 1 d . . .
H12A H 0.7243 0.1316 0.9997 0.047 Uiso 1 1 calc R . .
C13 C 0.5915(2) 0.17035(17) 0.95183(16) 0.0338(6) Uani 1 1 d . . .
H13A H 0.5654 0.1813 1.0053 0.041 Uiso 1 1 calc R . .
C14 C 0.5328(2) 0.18403(14) 0.87875(15) 0.0247(5) Uani 1 1 d . . .
C15 C 0.4306(2) 0.21872(15) 0.88363(16) 0.0277(5) Uani 1 1 d . . .
H15A H 0.4193 0.2308 0.9435 0.033 Uiso 1 1 calc R . .
H15B H 0.4298 0.2669 0.8520 0.033 Uiso 1 1 calc R . .
C16 C 0.2570(2) 0.22118(16) 0.84178(18) 0.0330(6) Uani 1 1 d . . .
H16A H 0.2786 0.2734 0.8305 0.040 Uiso 1 1 calc R . .
H16B H 0.2230 0.2213 0.8960 0.040 Uiso 1 1 calc R . .
C17 C 0.1847(2) 0.19685(18) 0.77253(18) 0.0339(6) Uani 1 1 d . . .
H17A H 0.1627 0.1444 0.7823 0.041 Uiso 1 1 calc R . .
H17B H 0.1255 0.2300 0.7709 0.041 Uiso 1 1 calc R . .
C18 C 0.1695(2) 0.20807(16) 0.62054(17) 0.0322(6) Uani 1 1 d . . .
H18A H 0.2094 0.2229 0.5722 0.039 Uiso 1 1 calc R . .
H18B H 0.1205 0.2486 0.6294 0.039 Uiso 1 1 calc R . .
C19 C 0.1149(2) 0.13643(16) 0.59865(19) 0.0321(6) Uani 1 1 d . . .
H19A H 0.0693 0.1235 0.6438 0.039 Uiso 1 1 calc R . .
H19B H 0.0751 0.1428 0.5451 0.039 Uiso 1 1 calc R . .
C20 C 0.14144(19) 0.00853(15) 0.56339(16) 0.0253(5) Uani 1 1 d . . .
H20A H 0.1133 0.0137 0.5048 0.030 Uiso 1 1 calc R . .
H20B H 0.0866 -0.0041 0.6005 0.030 Uiso 1 1 calc R . .
C21 C 0.21816(19) -0.05401(14) 0.56719(16) 0.0244(5) Uani 1 1 d . . .
H21A H 0.2297 -0.0692 0.6270 0.029 Uiso 1 1 calc R . .
H21B H 0.1903 -0.0981 0.5361 0.029 Uiso 1 1 calc R . .
C22 C 0.3908(2) -0.08980(13) 0.56339(15) 0.0243(5) Uani 1 1 d . . .
H22A H 0.4511 -0.0820 0.5309 0.029 Uiso 1 1 calc R . .
H22B H 0.3657 -0.1410 0.5498 0.029 Uiso 1 1 calc R . .
C23 C 0.4218(2) -0.08821(14) 0.65666(16) 0.0248(5) Uani 1 1 d . . .
H23A H 0.3619 -0.0859 0.6907 0.030 Uiso 1 1 calc R . .
H23B H 0.4583 -0.1350 0.6719 0.030 Uiso 1 1 calc R . .
C24 C 0.55104(19) -0.03454(15) 0.74803(16) 0.0264(5) Uani 1 1 d . . .
H24A H 0.6012 0.0062 0.7488 0.032 Uiso 1 1 calc R . .
H24B H 0.5865 -0.0830 0.7420 0.032 Uiso 1 1 calc R . .
C25 C 0.5008(2) -0.03454(15) 0.83131(16) 0.0258(5) Uani 1 1 d . . .
H25A H 0.4590 -0.0801 0.8360 0.031 Uiso 1 1 calc R . .
H25B H 0.5512 -0.0345 0.8787 0.031 Uiso 1 1 calc R . .
C26 C 0.4035(2) 0.04715(15) 0.91571(14) 0.0261(5) Uani 1 1 d . . .
H26A H 0.4583 0.0646 0.9546 0.031 Uiso 1 1 calc R . .
H26B H 0.3752 0.0007 0.9395 0.031 Uiso 1 1 calc R . .
C27 C 0.3240(2) 0.10741(15) 0.90738(16) 0.0270(5) Uani 1 1 d . . .
H27A H 0.2613 0.0835 0.8862 0.032 Uiso 1 1 calc R . .
H27B H 0.3126 0.1278 0.9644 0.032 Uiso 1 1 calc R . .
C28 C 0.3129(2) -0.04304(14) 0.43851(15) 0.0242(5) Uani 1 1 d . . .
H28A H 0.3039 -0.0971 0.4246 0.029 Uiso 1 1 calc R . .
H28B H 0.3787 -0.0278 0.4187 0.029 Uiso 1 1 calc R . .
C29 C 0.23410(18) 0.00133(14) 0.38910(14) 0.0226(4) Uani 1 1 d . . .
C30 C 0.1595(2) -0.03650(17) 0.34208(17) 0.0308(6) Uani 1 1 d . . .
H30A H 0.1569 -0.0900 0.3439 0.037 Uiso 1 1 calc R . .
C31 C 0.0893(2) 0.00245(19) 0.29291(18) 0.0362(7) Uani 1 1 d . . .
H31A H 0.0399 -0.0244 0.2606 0.043 Uiso 1 1 calc R . .
C32 C 0.0906(2) 0.0804(2) 0.2906(2) 0.0398(7) Uani 1 1 d . . .
H32A H 0.0417 0.1070 0.2573 0.048 Uiso 1 1 calc R . .
C33 C 0.1634(2) 0.11944(17) 0.33689(17) 0.0305(5) Uani 1 1 d . . .
H33A H 0.1642 0.1730 0.3363 0.037 Uiso 1 1 calc R . .
C34 C 0.23522(18) 0.07988(14) 0.38413(14) 0.0223(4) Uani 1 1 d . . .
C35 C 0.34932(18) 0.18361(13) 0.40640(14) 0.0215(4) Uani 1 1 d . . .
H35A H 0.3300 0.2025 0.3520 0.026 Uiso 1 1 calc R . .
Cl1 Cl 0.35572(5) 0.23307(4) 0.14909(4) 0.03220(14) Uani 1 1 d . . .
O1A O 0.4037(3) 0.2815(2) 0.21181(19) 0.0888(12) Uani 1 1 d . . .
O2A O 0.2913(2) 0.1851(2) 0.1925(2) 0.0825(11) Uani 1 1 d . . .
O3A O 0.4288(2) 0.19178(17) 0.10923(18) 0.0682(9) Uani 1 1 d . . .
O4A O 0.3006(2) 0.27814(15) 0.08826(17) 0.0604(7) Uani 1 1 d . . .
Cl2 Cl 0.81755(5) 0.08164(3) 0.18375(4) 0.02636(12) Uani 1 1 d . . .
O1B O 0.8666(2) 0.13286(14) 0.24086(19) 0.0590(7) Uani 1 1 d . . .
O2B O 0.8126(2) 0.00862(13) 0.22409(14) 0.0473(6) Uani 1 1 d . . .
O3B O 0.8687(3) 0.07513(15) 0.10795(18) 0.0662(9) Uani 1 1 d . . .
O4B O 0.71894(17) 0.10911(15) 0.16512(17) 0.0504(6) Uani 1 1 d . . .
H2A H 0.325(2) 0.1060(16) 0.477(2) 0.020(7) Uiso 1 1 d . . .

loop_
_atom_site_aniso_label
_atom_site_aniso_U_11
_atom_site_aniso_U_22
_atom_site_aniso_U_33
_atom_site_aniso_U_23
_atom_site_aniso_U_13
_atom_site_aniso_U_12
Pb1 0.02030(4) 0.01957(4) 0.01543(4) 0.00195(3) 0.00076(3) 0.00169(3)
O1 0.0318(9) 0.0244(8) 0.0154(7) 0.0037(6) -0.0015(7) -0.0083(7)
O2 0.0297(9) 0.0243(8) 0.0165(7) 0.0040(6) 0.0017(6) 0.0043(7)
O3 0.0259(8) 0.0222(8) 0.0219(8) 0.0018(6) 0.0006(7) 0.0016(7)
O4 0.0298(9) 0.0270(9) 0.0242(8) 0.0019(7) 0.0010(7) 0.0070(8)
O5 0.0206(8) 0.0260(8) 0.0287(9) -0.0013(7) -0.0004(7) 0.0013(7)
N1 0.0239(10) 0.0259(10) 0.0163(8) -0.0017(7) -0.0015(7) -0.0030(8)
N2 0.0252(10) 0.0248(9) 0.0146(8) 0.0017(7) -0.0016(7) -0.0019(8)
N3 0.0262(10) 0.0245(10) 0.0198(9) -0.0004(7) 0.0018(8) 0.0017(8)
N4 0.0225(9) 0.0210(9) 0.0190(9) -0.0011(7) 0.0036(7) -0.0013(7)
C1 0.0233(10) 0.0208(10) 0.0163(9) -0.0021(8) 0.0024(8) -0.0026(8)
C2 0.0286(12) 0.0228(11) 0.0213(10) -0.0029(8) 0.0051(9) -0.0041(9)
C3 0.0304(12) 0.0177(10) 0.0234(11) -0.0006(8) 0.0089(9) 0.0003(9)
C4 0.0248(11) 0.0218(10) 0.0194(10) 0.0024(8) 0.0052(8) 0.0021(9)
C5 0.0220(10) 0.0200(10) 0.0174(9) 0.0005(7) 0.0028(8) 0.0000(8)
C6 0.0225(10) 0.0189(10) 0.0158(9) 0.0002(7) 0.0036(8) 0.0003(8)
C7 0.0420(16) 0.0203(12) 0.0345(14) 0.0026(10) 0.0118(12) -0.0030(11)
C8 0.0235(11) 0.0274(12) 0.0185(10) -0.0031(8) 0.0016(8) -0.0037(9)
C9 0.0279(12) 0.0245(11) 0.0167(10) 0.0004(8) -0.0037(9) -0.0066(9)
C10 0.0253(12) 0.0353(14) 0.0277(12) -0.0018(10) -0.0041(10) -0.0051(11)
C11 0.0280(13) 0.0404(16) 0.0418(16) 0.0031(13) -0.0122(12) -0.0072(12)
C12 0.0411(16) 0.0454(17) 0.0304(14) 0.0089(12) -0.0179(12) -0.0153(14)
C13 0.0430(16) 0.0384(15) 0.0192(11) 0.0017(10) -0.0076(11) -0.0157(13)
C14 0.0315(13) 0.0250(11) 0.0175(10) -0.0017(8) -0.0018(9) -0.0071(10)
C15 0.0368(14) 0.0260(12) 0.0204(11) -0.0050(9) 0.0035(10) -0.0048(10)
C16 0.0406(15) 0.0302(14) 0.0284(13) -0.0053(10) 0.0047(11) 0.0090(12)
C17 0.0318(14) 0.0383(15) 0.0321(13) 0.0027(11) 0.0078(11) 0.0082(12)
C18 0.0381(15) 0.0281(13) 0.0300(13) 0.0040(10) -0.0051(11) 0.0106(12)
C19 0.0267(13) 0.0339(14) 0.0351(14) -0.0035(11) -0.0056(11) 0.0111(11)
C20 0.0203(11) 0.0309(13) 0.0250(11) -0.0023(9) 0.0044(9) -0.0021(9)
C21 0.0256(12) 0.0237(11) 0.0242(11) 0.0006(9) 0.0059(9) -0.0034(9)
C22 0.0285(12) 0.0216(11) 0.0228(11) -0.0018(8) 0.0024(9) 0.0030(9)
C23 0.0281(12) 0.0222(11) 0.0244(11) 0.0025(8) 0.0022(9) 0.0011(9)
C24 0.0236(11) 0.0272(12) 0.0282(12) 0.0011(9) -0.0011(9) 0.0048(10)
C25 0.0280(12) 0.0255(12) 0.0236(11) 0.0047(9) -0.0025(9) 0.0050(10)
C26 0.0353(14) 0.0281(12) 0.0150(10) 0.0031(8) 0.0032(9) -0.0043(10)
C27 0.0305(12) 0.0301(13) 0.0211(11) -0.0012(9) 0.0078(9) -0.0029(10)
C28 0.0296(12) 0.0238(11) 0.0195(10) -0.0013(8) 0.0049(9) -0.0019(9)
C29 0.0221(11) 0.0295(12) 0.0164(9) -0.0014(8) 0.0022(8) -0.0044(9)
C30 0.0312(13) 0.0361(14) 0.0255(12) -0.0045(10) 0.0043(10) -0.0101(11)
C31 0.0267(13) 0.0546(19) 0.0269(13) -0.0020(12) -0.0050(10) -0.0156(13)
C32 0.0266(14) 0.058(2) 0.0345(15) 0.0111(13) -0.0077(11) -0.0079(13)
C33 0.0270(12) 0.0346(14) 0.0297(13) 0.0052(10) -0.0019(10) -0.0005(11)
C34 0.0203(10) 0.0297(12) 0.0167(9) 0.0010(8) -0.0002(8) -0.0040(9)
C35 0.0228(11) 0.0244(11) 0.0174(10) 0.0026(8) 0.0020(8) 0.0002(9)
Cl1 0.0386(3) 0.0314(3) 0.0271(3) 0.0077(2) 0.0066(3) 0.0110(3)
O1A 0.138(3) 0.076(2) 0.0499(17) -0.0152(16) -0.028(2) 0.015(2)
O2A 0.0457(16) 0.099(3) 0.103(3) 0.060(2) 0.0158(17) 0.0060(16)
O3A 0.073(2) 0.0734(19) 0.0607(17) 0.0132(15) 0.0312(15) 0.0364(16)
O4A 0.081(2) 0.0469(15) 0.0512(15) 0.0171(12) -0.0156(14) 0.0188(14)
Cl2 0.0274(3) 0.0268(3) 0.0251(3) -0.0045(2) 0.0038(2) -0.0028(2)
O1B 0.0531(15) 0.0411(14) 0.0798(19) -0.0265(13) -0.0311(14) 0.0048(12)
O2B 0.0757(18) 0.0334(11) 0.0329(11) 0.0063(9) 0.0052(11) -0.0020(12)
O3B 0.098(2) 0.0437(13) 0.0612(16) 0.0019(12) 0.0569(17) 0.0072(15)
O4B 0.0284(11) 0.0630(16) 0.0589(15) 0.0063(12) -0.0075(11) -0.0019(11)

loop_
_atom_type_symbol
_atom_type_description
_atom_type_scat_dispersion_real
_atom_type_scat_dispersion_imag
_atom_type_scat_source
C C 0.0033 0.0016 'International Tables Vol C Tables 4.2.6.8 and 6.1.1.4'
H H 0.0000 0.0000 'International Tables Vol C Tables 4.2.6.8 and 6.1.1.4'
N N 0.0061 0.0033 'International Tables Vol C Tables 4.2.6.8 and 6.1.1.4'
O O 0.0106 0.0060 'International Tables Vol C Tables 4.2.6.8 and 6.1.1.4'
Cl Cl 0.1484 0.1585 'International Tables Vol C Tables 4.2.6.8 and 6.1.1.4'
Pb Pb -3.3944 10.1111 'International Tables Vol C Tables 4.2.6.8 and 6.1.1.4'

loop_
_geom_angle_atom_site_label_1
_geom_angle_atom_site_label_2
_geom_angle_atom_site_label_3
_geom_angle
_geom_angle_site_symmetry_1
_geom_angle_site_symmetry_3
_geom_angle_publ_flag
O1 Pb1 N1 71.40(6) . . ?
O1 Pb1 O4 87.29(6) . . ?
N1 Pb1 O4 97.45(7) . . ?
O1 Pb1 O2 138.85(6) . . ?
N1 Pb1 O2 82.29(6) . . ?
O4 Pb1 O2 127.99(5) . . ?
O1 Pb1 N3 131.44(6) . . ?
N1 Pb1 N3 72.53(6) . . ?
O4 Pb1 N3 66.42(6) . . ?
O2 Pb1 N3 64.06(6) . . ?
O1 Pb1 O3 85.36(6) . . ?
N1 Pb1 O3 90.51(6) . . ?
O4 Pb1 O3 166.86(6) . . ?
O2 Pb1 O3 63.33(5) . . ?
N3 Pb1 O3 126.28(6) . . ?
C6 O1 Pb1 133.69(14) . . ?
C26 O2 C25 114.37(18) . . ?
C26 O2 Pb1 120.22(14) . . ?
C25 O2 Pb1 123.36(13) . . ?
C23 O3 C24 113.98(19) . . ?
C23 O3 Pb1 108.48(14) . . ?
C24 O3 Pb1 109.33(14) . . ?
C17 O4 C18 115.1(2) . . ?
C17 O4 Pb1 105.17(15) . . ?
C18 O4 Pb1 119.02(15) . . ?
C19 O5 C20 112.2(2) . . ?
C8 N1 C9 115.5(2) . . ?
C8 N1 Pb1 129.00(16) . . ?
C9 N1 Pb1 115.39(15) . . ?
C35 N2 C34 124.5(2) . . ?
C15 N3 C16 107.6(2) . . ?
C15 N3 C27 112.8(2) . . ?
C16 N3 C27 108.6(2) . . ?
C15 N3 Pb1 119.05(15) . . ?
C16 N3 Pb1 108.01(15) . . ?
C27 N3 Pb1 100.38(14) . . ?
C21 N4 C22 109.44(19) . . ?
C21 N4 C28 111.99(19) . . ?
C22 N4 C28 104.52(18) . . ?
C2 C1 C6 119.6(2) . . ?
C2 C1 C8 117.2(2) . . ?
C6 C1 C8 123.1(2) . . ?
C1 C2 C3 123.2(2) . . ?
C4 C3 C2 117.9(2) . . ?
C4 C3 C7 121.0(2) . . ?
C2 C3 C7 121.0(2) . . ?
C3 C4 C5 121.3(2) . . ?
C35 C5 C4 118.4(2) . . ?
C35 C5 C6 121.0(2) . . ?
C4 C5 C6 120.5(2) . . ?
O1 C6 C1 123.2(2) . . ?
O1 C6 C5 119.3(2) . . ?
C1 C6 C5 117.4(2) . . ?
N1 C8 C1 126.9(2) . . ?
C10 C9 C14 120.6(2) . . ?
C10 C9 N1 119.2(2) . . ?
C14 C9 N1 120.2(2) . . ?
C9 C10 C11 120.1(3) . . ?
C12 C11 C10 119.9(3) . . ?
C11 C12 C13 119.7(3) . . ?
C12 C13 C14 121.9(3) . . ?
C13 C14 C9 117.7(3) . . ?
C13 C14 C15 120.9(2) . . ?
C9 C14 C15 121.2(2) . . ?
N3 C15 C14 115.7(2) . . ?
N3 C16 C17 113.2(2) . . ?
O4 C17 C16 107.6(2) . . ?
O4 C18 C19 113.3(2) . . ?
O5 C19 C18 108.3(2) . . ?
O5 C20 C21 109.9(2) . . ?
N4 C21 C20 115.4(2) . . ?
N4 C22 C23 117.9(2) . . ?
O3 C23 C22 110.57(19) . . ?
O3 C24 C25 113.9(2) . . ?
O2 C25 C24 107.94(19) . . ?
O2 C26 C27 109.41(19) . . ?
N3 C27 C26 115.5(2) . . ?
N4 C28 C29 116.5(2) . . ?
C30 C29 C34 117.3(2) . . ?
C30 C29 C28 119.9(2) . . ?
C34 C29 C28 122.7(2) . . ?
C31 C30 C29 121.2(3) . . ?
C30 C31 C32 120.3(3) . . ?
C31 C32 C33 119.7(3) . . ?
C32 C33 C34 119.6(3) . . ?
C33 C34 C29 121.8(2) . . ?
C33 C34 N2 119.7(2) . . ?
C29 C34 N2 118.5(2) . . ?
N2 C35 C5 123.5(2) . . ?
O3A Cl1 O2A 111.3(2) . . ?
O3A Cl1 O4A 110.05(17) . . ?
O2A Cl1 O4A 110.55(18) . . ?
O3A Cl1 O1A 108.7(2) . . ?
O2A Cl1 O1A 106.8(2) . . ?
O4A Cl1 O1A 109.41(19) . . ?
O3B Cl2 O1B 111.18(19) . . ?
O3B Cl2 O4B 109.55(19) . . ?
O1B Cl2 O4B 108.26(16) . . ?
O3B Cl2 O2B 109.57(15) . . ?
O1B Cl2 O2B 108.69(16) . . ?
O4B Cl2 O2B 109.57(16) . . ?

loop_
_geom_bond_atom_site_label_1
_geom_bond_atom_site_label_2
_geom_bond_distance
_geom_bond_site_symmetry_2
_geom_bond_publ_flag
Pb1 O1 2.3515(16) . ?
Pb1 N1 2.548(2) . ?
Pb1 O4 2.5528(18) . ?
Pb1 O2 2.5734(16) . ?
Pb1 N3 2.712(2) . ?
Pb1 O3 2.7341(17) . ?
O1 C6 1.296(3) . ?
O2 C26 1.426(3) . ?
O2 C25 1.429(3) . ?
O3 C23 1.433(3) . ?
O3 C24 1.442(3) . ?
O4 C17 1.427(3) . ?
O4 C18 1.434(3) . ?
O5 C19 1.427(3) . ?
O5 C20 1.427(3) . ?
N1 C8 1.290(3) . ?
N1 C9 1.433(3) . ?
N2 C35 1.308(3) . ?
N2 C34 1.419(3) . ?
N3 C15 1.483(3) . ?
N3 C16 1.494(4) . ?
N3 C27 1.494(3) . ?
N4 C21 1.477(3) . ?
N4 C22 1.480(3) . ?
N4 C28 1.489(3) . ?
C1 C2 1.395(3) . ?
C1 C6 1.420(3) . ?
C1 C8 1.450(3) . ?
C2 C3 1.397(3) . ?
C3 C4 1.379(3) . ?
C3 C7 1.507(3) . ?
C4 C5 1.417(3) . ?
C5 C35 1.412(3) . ?
C5 C6 1.434(3) . ?
C9 C10 1.392(4) . ?
C9 C14 1.398(3) . ?
C10 C11 1.392(4) . ?
C11 C12 1.376(5) . ?
C12 C13 1.381(5) . ?
C13 C14 1.394(4) . ?
C14 C15 1.513(4) . ?
C16 C17 1.498(4) . ?
C18 C19 1.502(4) . ?
C20 C21 1.516(4) . ?
C22 C23 1.517(3) . ?
C24 C25 1.508(4) . ?
C26 C27 1.515(4) . ?
C28 C29 1.512(4) . ?
C29 C30 1.396(4) . ?
C29 C34 1.396(4) . ?
C30 C31 1.384(4) . ?
C31 C32 1.384(5) . ?
C32 C33 1.385(4) . ?
C33 C34 1.387(4) . ?
Cl1 O3A 1.399(3) . ?
Cl1 O2A 1.415(3) . ?
Cl1 O4A 1.434(2) . ?
Cl1 O1A 1.445(3) . ?
Cl2 O3B 1.415(2) . ?
Cl2 O1B 1.424(2) . ?
Cl2 O4B 1.433(2) . ?
Cl2 O2B 1.447(2) . ?

loop_
_geom_hbond_atom_site_label_D
_geom_hbond_atom_site_label_H
_geom_hbond_atom_site_label_A
_geom_hbond_distance_DH
_geom_hbond_distance_HA
_geom_hbond_distance_DA
_geom_hbond_angle_DHA
_geom_hbond_site_symmetry_A
N2 H2A O1 0.80(3) 1.93(3) 2.567(3) 137(3) .
N2 H2A N4 0.80(3) 2.65(3) 3.183(3) 125(2) .

loop_
_geom_torsion_atom_site_label_1
_geom_torsion_atom_site_label_2
_geom_torsion_atom_site_label_3
_geom_torsion_atom_site_label_4
_geom_torsion
_geom_torsion_site_symmetry_1
_geom_torsion_site_symmetry_2
_geom_torsion_site_symmetry_3
_geom_torsion_site_symmetry_4
_geom_torsion_publ_flag
N1 Pb1 O1 C6 -39.6(2) . . . . ?
O4 Pb1 O1 C6 59.2(2) . . . . ?
O2 Pb1 O1 C6 -92.7(2) . . . . ?
N3 Pb1 O1 C6 4.4(3) . . . . ?
O3 Pb1 O1 C6 -131.7(2) . . . . ?
O1 Pb1 O2 C26 149.69(16) . . . . ?
N1 Pb1 O2 C26 99.78(17) . . . . ?
O4 Pb1 O2 C26 6.3(2) . . . . ?
N3 Pb1 O2 C26 25.51(16) . . . . ?
O3 Pb1 O2 C26 -165.74(18) . . . . ?
O1 Pb1 O2 C25 -47.5(2) . . . . ?
N1 Pb1 O2 C25 -97.39(18) . . . . ?
O4 Pb1 O2 C25 169.15(17) . . . . ?
N3 Pb1 O2 C25 -171.7(2) . . . . ?
O3 Pb1 O2 C25 -2.91(17) . . . . ?
O1 Pb1 O3 C23 -106.60(14) . . . . ?
N1 Pb1 O3 C23 -177.89(14) . . . . ?
O4 Pb1 O3 C23 -50.4(3) . . . . ?
O2 Pb1 O3 C23 101.00(14) . . . . ?
N3 Pb1 O3 C23 113.56(14) . . . . ?
O1 Pb1 O3 C24 128.55(15) . . . . ?
N1 Pb1 O3 C24 57.26(15) . . . . ?
O4 Pb1 O3 C24 -175.2(2) . . . . ?
O2 Pb1 O3 C24 -23.85(14) . . . . ?
N3 Pb1 O3 C24 -11.28(17) . . . . ?
O1 Pb1 O4 C17 -178.31(17) . . . . ?
N1 Pb1 O4 C17 -107.47(17) . . . . ?
O2 Pb1 O4 C17 -21.45(19) . . . . ?
N3 Pb1 O4 C17 -40.27(16) . . . . ?
O3 Pb1 O4 C17 125.7(3) . . . . ?
O1 Pb1 O4 C18 50.92(18) . . . . ?
N1 Pb1 O4 C18 121.76(19) . . . . ?
O2 Pb1 O4 C18 -152.23(17) . . . . ?
N3 Pb1 O4 C18 -171.0(2) . . . . ?
O3 Pb1 O4 C18 -5.1(4) . . . . ?
O1 Pb1 N1 C8 19.2(2) . . . . ?
O4 Pb1 N1 C8 -65.4(2) . . . . ?
O2 Pb1 N1 C8 167.1(2) . . . . ?
N3 Pb1 N1 C8 -127.7(2) . . . . ?
O3 Pb1 N1 C8 104.2(2) . . . . ?
O1 Pb1 N1 C9 -156.25(18) . . . . ?
O4 Pb1 N1 C9 119.17(17) . . . . ?
O2 Pb1 N1 C9 -8.33(16) . . . . ?
N3 Pb1 N1 C9 56.82(17) . . . . ?
O3 Pb1 N1 C9 -71.31(17) . . . . ?
O1 Pb1 N3 C15 -50.2(2) . . . . ?
N1 Pb1 N3 C15 -6.57(17) . . . . ?
O4 Pb1 N3 C15 -113.18(18) . . . . ?
O2 Pb1 N3 C15 83.24(18) . . . . ?
O3 Pb1 N3 C15 70.75(19) . . . . ?
O1 Pb1 N3 C16 72.72(19) . . . . ?
N1 Pb1 N3 C16 116.34(17) . . . . ?
O4 Pb1 N3 C16 9.74(16) . . . . ?
O2 Pb1 N3 C16 -153.85(18) . . . . ?
O3 Pb1 N3 C16 -166.33(15) . . . . ?
O1 Pb1 N3 C27 -173.68(14) . . . . ?
N1 Pb1 N3 C27 -130.06(16) . . . . ?
O4 Pb1 N3 C27 123.34(16) . . . . ?
O2 Pb1 N3 C27 -40.25(14) . . . . ?
O3 Pb1 N3 C27 -52.73(17) . . . . ?
C6 C1 C2 C3 1.6(4) . . . . ?
C8 C1 C2 C3 179.1(2) . . . . ?
C1 C2 C3 C4 -3.5(4) . . . . ?
C1 C2 C3 C7 173.7(2) . . . . ?
C2 C3 C4 C5 3.3(4) . . . . ?
C7 C3 C4 C5 -173.9(2) . . . . ?
C3 C4 C5 C35 176.5(2) . . . . ?
C3 C4 C5 C6 -1.4(4) . . . . ?
Pb1 O1 C6 C1 38.8(3) . . . . ?
Pb1 O1 C6 C5 -144.03(18) . . . . ?
C2 C1 C6 O1 177.6(2) . . . . ?
C8 C1 C6 O1 0.3(4) . . . . ?
C2 C1 C6 C5 0.4(3) . . . . ?
C8 C1 C6 C5 -176.9(2) . . . . ?
C35 C5 C6 O1 4.3(3) . . . . ?
C4 C5 C6 O1 -177.9(2) . . . . ?
C35 C5 C6 C1 -178.4(2) . . . . ?
C4 C5 C6 C1 -0.5(3) . . . . ?
C9 N1 C8 C1 175.3(2) . . . . ?
Pb1 N1 C8 C1 -0.2(4) . . . . ?
C2 C1 C8 N1 164.7(2) . . . . ?
C6 C1 C8 N1 -17.9(4) . . . . ?
C8 N1 C9 C10 -61.8(3) . . . . ?
Pb1 N1 C9 C10 114.3(2) . . . . ?
C8 N1 C9 C14 119.6(3) . . . . ?
Pb1 N1 C9 C14 -64.3(3) . . . . ?
C14 C9 C10 C11 1.5(4) . . . . ?
N1 C9 C10 C11 -177.1(2) . . . . ?
C9 C10 C11 C12 -2.1(4) . . . . ?
C10 C11 C12 C13 0.8(5) . . . . ?
C11 C12 C13 C14 1.3(5) . . . . ?
C12 C13 C14 C9 -1.9(4) . . . . ?
C12 C13 C14 C15 -177.5(3) . . . . ?
C10 C9 C14 C13 0.5(4) . . . . ?
N1 C9 C14 C13 179.1(2) . . . . ?
C10 C9 C14 C15 176.1(2) . . . . ?
N1 C9 C14 C15 -5.3(4) . . . . ?
C16 N3 C15 C14 -167.0(2) . . . . ?
C27 N3 C15 C14 73.3(3) . . . . ?
Pb1 N3 C15 C14 -43.8(3) . . . . ?
C13 C14 C15 N3 -118.6(3) . . . . ?
C9 C14 C15 N3 65.9(3) . . . . ?
C15 N3 C16 C17 150.7(2) . . . . ?
C27 N3 C16 C17 -86.9(3) . . . . ?
Pb1 N3 C16 C17 21.1(3) . . . . ?
C18 O4 C17 C16 -157.9(2) . . . . ?
Pb1 O4 C17 C16 69.1(2) . . . . ?
N3 C16 C17 O4 -62.2(3) . . . . ?
C17 O4 C18 C19 -71.7(3) . . . . ?
Pb1 O4 C18 C19 54.5(3) . . . . ?
C20 O5 C19 C18 -175.9(2) . . . . ?
O4 C18 C19 O5 -55.9(3) . . . . ?
C19 O5 C20 C21 -172.0(2) . . . . ?
C22 N4 C21 C20 162.3(2) . . . . ?
C28 N4 C21 C20 -82.3(3) . . . . ?
O5 C20 C21 N4 -44.9(3) . . . . ?
C21 N4 C22 C23 -68.3(3) . . . . ?
C28 N4 C22 C23 171.6(2) . . . . ?
C24 O3 C23 C22 -153.5(2) . . . . ?
Pb1 O3 C23 C22 84.48(19) . . . . ?
N4 C22 C23 O3 -74.0(3) . . . . ?
C23 O3 C24 C25 -71.8(3) . . . . ?
Pb1 O3 C24 C25 49.8(2) . . . . ?
C26 O2 C25 C24 -168.6(2) . . . . ?
Pb1 O2 C25 C24 27.7(3) . . . . ?
O3 C24 C25 O2 -51.8(3) . . . . ?
C25 O2 C26 C27 -167.7(2) . . . . ?
Pb1 O2 C26 C27 -3.4(3) . . . . ?
C15 N3 C27 C26 -67.0(3) . . . . ?
C16 N3 C27 C26 173.9(2) . . . . ?
Pb1 N3 C27 C26 60.7(2) . . . . ?
O2 C26 C27 N3 -42.4(3) . . . . ?
C21 N4 C28 C29 55.9(3) . . . . ?
C22 N4 C28 C29 174.3(2) . . . . ?
N4 C28 C29 C30 -115.6(3) . . . . ?
N4 C28 C29 C34 68.1(3) . . . . ?
C34 C29 C30 C31 -0.3(4) . . . . ?
C28 C29 C30 C31 -176.8(2) . . . . ?
C29 C30 C31 C32 -1.2(4) . . . . ?
C30 C31 C32 C33 0.8(5) . . . . ?
C31 C32 C33 C34 1.0(4) . . . . ?
C32 C33 C34 C29 -2.5(4) . . . . ?
C32 C33 C34 N2 178.8(2) . . . . ?
C30 C29 C34 C33 2.2(4) . . . . ?
C28 C29 C34 C33 178.5(2) . . . . ?
C30 C29 C34 N2 -179.1(2) . . . . ?
C28 C29 C34 N2 -2.8(3) . . . . ?
C35 N2 C34 C33 -32.9(4) . . . . ?
C35 N2 C34 C29 148.4(2) . . . . ?
C34 N2 C35 C5 173.6(2) . . . . ?
C4 C5 C35 N2 179.1(2) . . . . ?
C6 C5 C35 N2 -3.0(4) . . . . ?
